data_1568499
loop_
_publ_author_name
'Miao, Fang'
'Ji, Yu'
'Han, Bo'
'Quintero, Sergio Moles'
'Chen, Hanjiao'
'Xue, Guodong'
'Cai, Lulu'
'Casado, Juan'
'Zheng, Yonghao'

_publ_section_title
;
 Asymmetric and zwitterionic Blatter diradicals.
;
_journal_issue 10
_journal_name_full 'Chemical science'
_journal_page_first 2698
_journal_page_last 2705
_journal_paper_doi 10.1039/d3sc00367a
_journal_volume 14
_journal_year 2023
_chemical_formula_sum 'C33 H33 N3 O'
_chemical_formula_weight 487.62
_space_group_crystal_system monoclinic
_space_group_IT_number 14
_space_group_name_Hall '-P 2ybc'
_space_group_name_H-M_alt 'P 1 21/c 1'
_atom_sites_solution_hydrogens geom
_audit_creation_method SHELXL-2018/3
_audit_update_record
;
2020-12-11 deposited with the CCDC.	2023-02-01 downloaded from the CCDC.
;
_cell_angle_alpha 90
_cell_angle_beta 108.352(7)
_cell_angle_gamma 90
_cell_formula_units_Z 4
_cell_length_a 15.527(3)
_cell_length_b 10.1852(18)
_cell_length_c 18.020(3)
_cell_measurement_reflns_used 1268
_cell_measurement_temperature 184(2)
_cell_measurement_theta_max 72.28
_cell_measurement_theta_min 21.29
_cell_volume 2704.8(8)
_computing_structure_refinement 'SHELXL-2018/3 (Sheldrick, 2018)'
_diffrn_ambient_temperature 184(2)
_diffrn_measured_fraction_theta_full 0.995
_diffrn_measured_fraction_theta_max 0.995
_diffrn_measurement_device_type 'Bruker D8 VENTURE PHOTON II'
_diffrn_radiation_monochromator 'Helios MX multilayer'
_diffrn_radiation_type 'Cu K\a'
_diffrn_radiation_wavelength 1.54178
_diffrn_reflns_av_R_equivalents 0.0500
_diffrn_reflns_av_unetI/netI 0.0486
_diffrn_reflns_Laue_measured_fraction_full 0.995
_diffrn_reflns_Laue_measured_fraction_max 0.995
_diffrn_reflns_limit_h_max 18
_diffrn_reflns_limit_h_min -18
_diffrn_reflns_limit_k_max 12
_diffrn_reflns_limit_k_min -12
_diffrn_reflns_limit_l_max 21
_diffrn_reflns_limit_l_min -19
_diffrn_reflns_number 16365
_diffrn_reflns_point_group_measured_fraction_full 0.995
_diffrn_reflns_point_group_measured_fraction_max 0.995
_diffrn_reflns_theta_full 66.524
_diffrn_reflns_theta_max 66.524
_diffrn_reflns_theta_min 2.998
_diffrn_source 'Incoatec Ius 3.0'
_diffrn_source_type Microfocus
_exptl_absorpt_coefficient_mu 0.564
_exptl_absorpt_correction_T_max 0.95
_exptl_absorpt_correction_T_min 0.80
_exptl_absorpt_correction_type multi-scan
_exptl_absorpt_process_details
;
SADABS-2016/2 - Bruker AXS area detector scaling and absorption correction
;
_exptl_crystal_colour purple
_exptl_crystal_density_diffrn 1.197
_exptl_crystal_density_method 'not measured'
_exptl_crystal_description block
_exptl_crystal_F_000 1040
_exptl_crystal_size_max 0.100
_exptl_crystal_size_mid 0.100
_exptl_crystal_size_min 0.100
_refine_diff_density_max 0.195
_refine_diff_density_min -0.183
_refine_diff_density_rms 0.041
_refine_ls_extinction_method none
_refine_ls_goodness_of_fit_ref 1.045
_refine_ls_hydrogen_treatment constr
_refine_ls_matrix_type full
_refine_ls_number_parameters 340
_refine_ls_number_reflns 4757
_refine_ls_number_restraints 0
_refine_ls_restrained_S_all 1.045
_refine_ls_R_factor_all 0.0693
_refine_ls_R_factor_gt 0.0487
_refine_ls_shift/su_max 0.000
_refine_ls_shift/su_mean 0.000
_refine_ls_structure_factor_coef Fsqd
_refine_ls_weighting_details 'w=1/[\s^2^(Fo^2^)+(0.0429P)^2^+0.7931P] where P=(Fo^2^+2Fc^2^)/3'
_refine_ls_weighting_scheme calc
_refine_ls_wR_factor_gt 0.1076
_refine_ls_wR_factor_ref 0.1212
_reflns_Friedel_coverage 0.000
_reflns_number_gt 3530
_reflns_number_total 4757
_reflns_threshold_expression 'I > 2\s(I)'
_cod_data_source_file d3sc00367a2.cif
_cod_data_source_block chengdu_3N_0m
_cod_depositor_comments
;
The following automatic conversions were performed:

data item '_exptl_absorpt_correction_type' value 'Multi-Scan' was
changed to 'multi-scan' in accordance with the
/home/data/users/saulius/crontab/automatic-downloads/rss-feeds/RSC/lib/dictionaries/cif_core.dic
dictionary named 'cif_core.dic' version 2.4.2 last updated on
2011-04-26.

Automatic conversion script
Id: cif_fix_values 7556 2019-12-06 15:28:31Z antanas 

 Adding full bibliography for 1568498--1568499.cif.
;
_cod_original_cell_volume 2704.9(8)
_cod_original_sg_symbol_H-M 'P 21/c'
_cod_database_code 1568499
_shelx_shelxl_version_number 2018/3
_shelx_space_group_comment
;
The symmetry employed for this shelxl refinement is uniquely defined
by the following loop, which should always be used as a source of
symmetry information in preference to the above space-group names.
They are only intended as comments.
;

loop_
_space_group_symop_operation_xyz
'x, y, z'
'-x, y+1/2, -z+1/2'
'-x, -y, -z'
'x, -y-1/2, z-1/2'

loop_
_atom_site_label
_atom_site_type_symbol
_atom_site_fract_x
_atom_site_fract_y
_atom_site_fract_z
_atom_site_U_iso_or_equiv
_atom_site_adp_type
_atom_site_occupancy
_atom_site_site_symmetry_order
_atom_site_calc_flag
_atom_site_refinement_flags_posn
_atom_site_refinement_flags_adp
_atom_site_refinement_flags_occupancy
_atom_site_disorder_assembly
_atom_site_disorder_group
N1 N 0.57245(11) 0.41688(15) 0.43576(9) 0.0299(4) Uani 1 1 d . . . . .
N2 N 0.43256(10) 0.27924(15) 0.45981(9) 0.0285(4) Uani 1 1 d . . . . .
N3 N 0.41956(10) 0.33510(15) 0.38842(9) 0.0295(4) Uani 1 1 d . . . . .
C1_1 C 0.54644(14) 0.53263(19) 0.28850(11) 0.0350(5) Uani 1 1 d . . . . .
H1_1 H 0.603592 0.540737 0.327956 0.042 Uiso 1 1 calc R U . . .
C2_1 C 0.53230(16) 0.5931(2) 0.21696(12) 0.0413(5) Uani 1 1 d . . . . .
H2_1 H 0.579727 0.642584 0.207654 0.050 Uiso 1 1 calc R U . . .
C3_1 C 0.44968(16) 0.5820(2) 0.15889(12) 0.0431(5) Uani 1 1 d . . . . .
H3_1 H 0.440324 0.623971 0.109916 0.052 Uiso 1 1 calc R U . . .
C4_1 C 0.38032(15) 0.5093(2) 0.17220(12) 0.0406(5) Uani 1 1 d . . . . .
H4_1 H 0.323395 0.501550 0.132406 0.049 Uiso 1 1 calc R U . . .
C5_1 C 0.39450(14) 0.44788(19) 0.24407(11) 0.0352(5) Uani 1 1 d . . . . .
H5_1 H 0.347281 0.397335 0.252990 0.042 Uiso 1 1 calc R U . . .
C6_1 C 0.47765(13) 0.46004(17) 0.30316(11) 0.0290(4) Uani 1 1 d . . . . .
C7_1 C 0.49232(13) 0.39993(18) 0.38129(11) 0.0286(4) Uani 1 1 d . . . . .
C8_1 C 0.58379(12) 0.35870(17) 0.50748(10) 0.0266(4) Uani 1 1 d . . . . .
C9_1 C 0.51108(13) 0.28498(17) 0.51996(10) 0.0264(4) Uani 1 1 d . . . . .
C10_1 C 0.52319(14) 0.22262(19) 0.59226(11) 0.0331(4) Uani 1 1 d . . . . .
H10_1 H 0.475946 0.170786 0.600128 0.040 Uiso 1 1 calc R U . . .
C11_1 C 0.60300(13) 0.23720(19) 0.65065(11) 0.0336(5) Uani 1 1 d . . . . .
H11_1 H 0.610745 0.193470 0.698889 0.040 Uiso 1 1 calc R U . . .
C12_1 C 0.67574(13) 0.31552(18) 0.64256(11) 0.0290(4) Uani 1 1 d . . . . .
C13_1 C 0.66368(13) 0.37150(18) 0.56895(11) 0.0297(4) Uani 1 1 d . . . . .
H13_1 H 0.712197 0.420121 0.560903 0.036 Uiso 1 1 calc R U . . .
C14_1 C 0.75376(13) 0.34280(19) 0.70997(11) 0.0307(4) Uani 1 1 d . . . . .
C15_1 C 0.80532(13) 0.45879(19) 0.71245(11) 0.0319(4) Uani 1 1 d . . . . .
H15_1 H 0.791794 0.511584 0.666748 0.038 Uiso 1 1 calc R U . . .
C16_1 C 0.87356(13) 0.49833(19) 0.77741(11) 0.0307(4) Uani 1 1 d . . . . .
C17_1 C 0.89616(13) 0.41523(19) 0.84706(11) 0.0322(4) Uani 1 1 d . . . . .
C18_1 C 0.84670(13) 0.29253(19) 0.84455(11) 0.0311(4) Uani 1 1 d . . . . .
C19_1 C 0.77789(13) 0.26272(18) 0.77789(11) 0.0308(4) Uani 1 1 d . . . . .
H19_1 H 0.744462 0.184285 0.776972 0.037 Uiso 1 1 calc R U . . .
C20_1 C 0.92359(14) 0.6293(2) 0.77886(11) 0.0346(5) Uani 1 1 d . . . . .
C21_1 C 1.02571(14) 0.6039(2) 0.79486(13) 0.0461(6) Uani 1 1 d . . . . .
H21A_1 H 1.057063 0.687732 0.795861 0.069 Uiso 1 1 calc R U . . .
H21B_1 H 1.034301 0.548106 0.753459 0.069 Uiso 1 1 calc R U . . .
H21C_1 H 1.050683 0.559828 0.845447 0.069 Uiso 1 1 calc R U . . .
C22_1 C 0.90918(16) 0.7197(2) 0.84204(13) 0.0478(6) Uani 1 1 d . . . . .
H22A_1 H 0.941078 0.802847 0.842492 0.072 Uiso 1 1 calc R U . . .
H22B_1 H 0.933056 0.677208 0.893242 0.072 Uiso 1 1 calc R U . . .
H22C_1 H 0.844191 0.736720 0.830745 0.072 Uiso 1 1 calc R U . . .
C23_1 C 0.88765(16) 0.7021(2) 0.70052(13) 0.0464(6) Uani 1 1 d . . . . .
H23A_1 H 0.921549 0.784076 0.703111 0.070 Uiso 1 1 calc R U . . .
H23B_1 H 0.823139 0.722074 0.689871 0.070 Uiso 1 1 calc R U . . .
H23C_1 H 0.895322 0.646721 0.658582 0.070 Uiso 1 1 calc R U . . .
C24_1 C 0.87112(14) 0.20132(19) 0.91626(11) 0.0341(5) Uani 1 1 d . . . . .
C25_1 C 0.85447(16) 0.2714(2) 0.98598(12) 0.0455(6) Uani 1 1 d . . . . .
H25A_1 H 0.868178 0.211408 1.030692 0.068 Uiso 1 1 calc R U . . .
H25B_1 H 0.790830 0.298836 0.971715 0.068 Uiso 1 1 calc R U . . .
H25C_1 H 0.893776 0.348824 1.000005 0.068 Uiso 1 1 calc R U . . .
C26_1 C 0.97127(15) 0.1592(2) 0.93819(13) 0.0457(6) Uani 1 1 d . . . . .
H26A_1 H 0.988775 0.113466 0.988585 0.069 Uiso 1 1 calc R U . . .
H26B_1 H 1.009514 0.237109 0.942102 0.069 Uiso 1 1 calc R U . . .
H26C_1 H 0.979248 0.100351 0.897844 0.069 Uiso 1 1 calc R U . . .
C27_1 C 0.81324(16) 0.0768(2) 0.90112(13) 0.0485(6) Uani 1 1 d . . . . .
H27A_1 H 0.832427 0.020020 0.947351 0.073 Uiso 1 1 calc R U . . .
H27B_1 H 0.820917 0.029970 0.856098 0.073 Uiso 1 1 calc R U . . .
H27C_1 H 0.749271 0.100435 0.890208 0.073 Uiso 1 1 calc R U . . .
C28_1 C 0.35174(13) 0.21726(18) 0.46739(11) 0.0290(4) Uani 1 1 d . . . . .
C29_1 C 0.30194(13) 0.28404(19) 0.50649(11) 0.0334(4) Uani 1 1 d . . . . .
H29_1 H 0.321481 0.367087 0.529698 0.040 Uiso 1 1 calc R U . . .
C30_1 C 0.22265(14) 0.2272(2) 0.51116(13) 0.0399(5) Uani 1 1 d . . . . .
H30_1 H 0.187108 0.271637 0.537627 0.048 Uiso 1 1 calc R U . . .
C31_1 C 0.19522(14) 0.1061(2) 0.47741(13) 0.0408(5) Uani 1 1 d . . . . .
H31_1 H 0.140702 0.067912 0.480654 0.049 Uiso 1 1 calc R U . . .
C32_1 C 0.24618(15) 0.0403(2) 0.43912(13) 0.0420(5) Uani 1 1 d . . . . .
H32_1 H 0.226997 -0.043051 0.416271 0.050 Uiso 1 1 calc R U . . .
C33_1 C 0.32558(14) 0.0961(2) 0.43398(12) 0.0370(5) Uani 1 1 d . . . . .
H33_1 H 0.361357 0.051405 0.407834 0.044 Uiso 1 1 calc R U . . .
O1_1 O 0.95874(10) 0.45161(16) 0.90922(8) 0.0479(4) Uani 1 1 d . . . . .

loop_
_atom_site_aniso_label
_atom_site_aniso_U_11
_atom_site_aniso_U_22
_atom_site_aniso_U_33
_atom_site_aniso_U_23
_atom_site_aniso_U_13
_atom_site_aniso_U_12
N1 0.0330(9) 0.0317(8) 0.0243(8) -0.0002(7) 0.0080(7) -0.0025(7)
N2 0.0302(9) 0.0283(8) 0.0260(8) -0.0005(7) 0.0077(7) -0.0035(7)
N3 0.0327(9) 0.0311(8) 0.0241(8) 0.0016(7) 0.0084(7) -0.0012(7)
C1_1 0.0404(12) 0.0333(10) 0.0304(10) -0.0007(9) 0.0101(9) -0.0029(9)
C2_1 0.0565(15) 0.0364(11) 0.0344(11) 0.0033(9) 0.0191(11) -0.0042(10)
C3_1 0.0653(16) 0.0349(11) 0.0303(11) 0.0063(9) 0.0169(11) 0.0041(11)
C4_1 0.0490(13) 0.0390(11) 0.0281(10) 0.0011(9) 0.0040(10) 0.0070(10)
C5_1 0.0401(12) 0.0346(11) 0.0297(10) 0.0014(9) 0.0094(9) 0.0009(9)
C6_1 0.0366(11) 0.0265(9) 0.0237(9) -0.0008(8) 0.0091(8) 0.0034(8)
C7_1 0.0340(11) 0.0250(9) 0.0286(10) -0.0027(8) 0.0122(9) -0.0002(8)
C8_1 0.0300(10) 0.0248(9) 0.0258(9) -0.0022(8) 0.0101(8) -0.0018(8)
C9_1 0.0271(10) 0.0238(9) 0.0264(9) -0.0024(8) 0.0056(8) -0.0011(8)
C10_1 0.0338(11) 0.0344(10) 0.0305(10) 0.0042(9) 0.0091(9) -0.0054(9)
C11_1 0.0360(11) 0.0353(10) 0.0282(10) 0.0049(9) 0.0080(9) -0.0032(9)
C12_1 0.0295(11) 0.0285(9) 0.0279(10) -0.0007(8) 0.0074(8) 0.0013(8)
C13_1 0.0293(10) 0.0301(10) 0.0301(10) -0.0011(8) 0.0098(8) -0.0052(8)
C14_1 0.0272(10) 0.0333(10) 0.0313(10) 0.0011(9) 0.0087(8) 0.0015(8)
C15_1 0.0325(11) 0.0348(10) 0.0262(10) 0.0039(8) 0.0061(8) 0.0006(9)
C16_1 0.0293(11) 0.0319(10) 0.0299(10) 0.0038(8) 0.0078(8) 0.0011(9)
C17_1 0.0298(11) 0.0357(10) 0.0279(10) 0.0031(9) 0.0043(9) 0.0005(9)
C18_1 0.0296(11) 0.0326(10) 0.0300(10) 0.0039(8) 0.0077(9) 0.0048(8)
C19_1 0.0302(11) 0.0300(10) 0.0303(10) 0.0035(8) 0.0067(9) 0.0006(8)
C20_1 0.0341(11) 0.0343(11) 0.0307(10) 0.0046(9) 0.0036(9) -0.0026(9)
C21_1 0.0375(13) 0.0532(14) 0.0446(13) 0.0071(11) 0.0087(10) -0.0072(11)
C22_1 0.0532(15) 0.0421(12) 0.0438(13) -0.0035(11) 0.0092(11) -0.0038(11)
C23_1 0.0505(14) 0.0428(12) 0.0386(12) 0.0121(10) 0.0036(11) -0.0106(11)
C24_1 0.0368(12) 0.0308(10) 0.0316(10) 0.0061(9) 0.0062(9) 0.0028(9)
C25_1 0.0576(15) 0.0456(12) 0.0353(12) 0.0042(10) 0.0173(11) 0.0030(11)
C26_1 0.0452(14) 0.0451(12) 0.0428(12) 0.0129(11) 0.0082(11) 0.0124(11)
C27_1 0.0587(15) 0.0401(12) 0.0381(12) 0.0103(10) 0.0028(11) -0.0035(11)
C28_1 0.0282(10) 0.0313(10) 0.0255(9) 0.0038(8) 0.0057(8) -0.0022(8)
C29_1 0.0354(11) 0.0318(10) 0.0320(10) 0.0002(9) 0.0094(9) -0.0024(9)
C30_1 0.0365(12) 0.0425(12) 0.0436(12) 0.0057(10) 0.0168(10) 0.0012(10)
C31_1 0.0326(12) 0.0413(12) 0.0477(13) 0.0087(10) 0.0114(10) -0.0067(10)
C32_1 0.0429(13) 0.0353(11) 0.0444(13) -0.0022(10) 0.0090(11) -0.0114(10)
C33_1 0.0397(12) 0.0351(11) 0.0371(11) -0.0054(9) 0.0134(10) -0.0051(9)
O1_1 0.0457(9) 0.0539(9) 0.0332(8) 0.0100(7) -0.0032(7) -0.0088(8)

loop_
_atom_type_symbol
_atom_type_description
_atom_type_scat_dispersion_real
_atom_type_scat_dispersion_imag
_atom_type_scat_source
C C 0.0181 0.0091 'International Tables Vol C Tables 4.2.6.8 and 6.1.1.4'
H H 0.0000 0.0000 'International Tables Vol C Tables 4.2.6.8 and 6.1.1.4'
N N 0.0311 0.0180 'International Tables Vol C Tables 4.2.6.8 and 6.1.1.4'
O O 0.0492 0.0322 'International Tables Vol C Tables 4.2.6.8 and 6.1.1.4'

loop_
_geom_angle_atom_site_label_1
_geom_angle_atom_site_label_2
_geom_angle_atom_site_label_3
_geom_angle
_geom_angle_site_symmetry_1
_geom_angle_site_symmetry_3
_geom_angle_publ_flag
C7_1 N1 C8_1 116.64(16) . . ?
C9_1 N2 N3 124.49(15) . . ?
C9_1 N2 C28_1 122.13(15) . . ?
N3 N2 C28_1 113.31(15) . . ?
C7_1 N3 N2 114.50(15) . . ?
C2_1 C1_1 C6_1 120.5(2) . . ?
C2_1 C1_1 H1_1 119.7 . . ?
C6_1 C1_1 H1_1 119.7 . . ?
C3_1 C2_1 C1_1 120.5(2) . . ?
C3_1 C2_1 H2_1 119.8 . . ?
C1_1 C2_1 H2_1 119.8 . . ?
C2_1 C3_1 C4_1 119.92(19) . . ?
C2_1 C3_1 H3_1 120.0 . . ?
C4_1 C3_1 H3_1 120.0 . . ?
C3_1 C4_1 C5_1 119.7(2) . . ?
C3_1 C4_1 H4_1 120.1 . . ?
C5_1 C4_1 H4_1 120.1 . . ?
C4_1 C5_1 C6_1 120.46(19) . . ?
C4_1 C5_1 H5_1 119.8 . . ?
C6_1 C5_1 H5_1 119.8 . . ?
C1_1 C6_1 C5_1 118.89(18) . . ?
C1_1 C6_1 C7_1 120.09(18) . . ?
C5_1 C6_1 C7_1 121.00(17) . . ?
N1 C7_1 N3 127.55(17) . . ?
N1 C7_1 C6_1 118.30(16) . . ?
N3 C7_1 C6_1 114.13(17) . . ?
N1 C8_1 C13_1 121.74(16) . . ?
N1 C8_1 C9_1 119.83(17) . . ?
C13_1 C8_1 C9_1 118.42(16) . . ?
N2 C9_1 C10_1 123.07(17) . . ?
N2 C9_1 C8_1 116.93(16) . . ?
C10_1 C9_1 C8_1 120.00(17) . . ?
C11_1 C10_1 C9_1 119.42(18) . . ?
C11_1 C10_1 H10_1 120.3 . . ?
C9_1 C10_1 H10_1 120.3 . . ?
C10_1 C11_1 C12_1 122.71(18) . . ?
C10_1 C11_1 H11_1 118.6 . . ?
C12_1 C11_1 H11_1 118.6 . . ?
C13_1 C12_1 C11_1 116.75(17) . . ?
C13_1 C12_1 C14_1 122.93(17) . . ?
C11_1 C12_1 C14_1 120.12(17) . . ?
C8_1 C13_1 C12_1 122.55(17) . . ?
C8_1 C13_1 H13_1 118.7 . . ?
C12_1 C13_1 H13_1 118.7 . . ?
C19_1 C14_1 C15_1 117.24(18) . . ?
C19_1 C14_1 C12_1 122.51(17) . . ?
C15_1 C14_1 C12_1 120.06(17) . . ?
C16_1 C15_1 C14_1 123.28(18) . . ?
C16_1 C15_1 H15_1 118.4 . . ?
C14_1 C15_1 H15_1 118.4 . . ?
C15_1 C16_1 C17_1 118.40(18) . . ?
C15_1 C16_1 C20_1 121.33(17) . . ?
C17_1 C16_1 C20_1 120.23(17) . . ?
O1_1 C17_1 C18_1 121.32(18) . . ?
O1_1 C17_1 C16_1 119.51(18) . . ?
C18_1 C17_1 C16_1 119.16(17) . . ?
C19_1 C18_1 C17_1 118.37(17) . . ?
C19_1 C18_1 C24_1 121.44(18) . . ?
C17_1 C18_1 C24_1 120.17(17) . . ?
C18_1 C19_1 C14_1 123.45(18) . . ?
C18_1 C19_1 H19_1 118.3 . . ?
C14_1 C19_1 H19_1 118.3 . . ?
C22_1 C20_1 C23_1 107.24(18) . . ?
C22_1 C20_1 C16_1 109.98(16) . . ?
C23_1 C20_1 C16_1 111.56(17) . . ?
C22_1 C20_1 C21_1 110.09(18) . . ?
C23_1 C20_1 C21_1 107.92(17) . . ?
C16_1 C20_1 C21_1 109.99(17) . . ?
C20_1 C21_1 H21A_1 109.5 . . ?
C20_1 C21_1 H21B_1 109.5 . . ?
H21A_1 C21_1 H21B_1 109.5 . . ?
C20_1 C21_1 H21C_1 109.5 . . ?
H21A_1 C21_1 H21C_1 109.5 . . ?
H21B_1 C21_1 H21C_1 109.5 . . ?
C20_1 C22_1 H22A_1 109.5 . . ?
C20_1 C22_1 H22B_1 109.5 . . ?
H22A_1 C22_1 H22B_1 109.5 . . ?
C20_1 C22_1 H22C_1 109.5 . . ?
H22A_1 C22_1 H22C_1 109.5 . . ?
H22B_1 C22_1 H22C_1 109.5 . . ?
C20_1 C23_1 H23A_1 109.5 . . ?
C20_1 C23_1 H23B_1 109.5 . . ?
H23A_1 C23_1 H23B_1 109.5 . . ?
C20_1 C23_1 H23C_1 109.5 . . ?
H23A_1 C23_1 H23C_1 109.5 . . ?
H23B_1 C23_1 H23C_1 109.5 . . ?
C27_1 C24_1 C25_1 106.91(17) . . ?
C27_1 C24_1 C18_1 112.06(17) . . ?
C25_1 C24_1 C18_1 110.22(16) . . ?
C27_1 C24_1 C26_1 107.71(18) . . ?
C25_1 C24_1 C26_1 109.63(18) . . ?
C18_1 C24_1 C26_1 110.21(16) . . ?
C24_1 C25_1 H25A_1 109.5 . . ?
C24_1 C25_1 H25B_1 109.5 . . ?
H25A_1 C25_1 H25B_1 109.5 . . ?
C24_1 C25_1 H25C_1 109.5 . . ?
H25A_1 C25_1 H25C_1 109.5 . . ?
H25B_1 C25_1 H25C_1 109.5 . . ?
C24_1 C26_1 H26A_1 109.5 . . ?
C24_1 C26_1 H26B_1 109.5 . . ?
H26A_1 C26_1 H26B_1 109.5 . . ?
C24_1 C26_1 H26C_1 109.5 . . ?
H26A_1 C26_1 H26C_1 109.5 . . ?
H26B_1 C26_1 H26C_1 109.5 . . ?
C24_1 C27_1 H27A_1 109.5 . . ?
C24_1 C27_1 H27B_1 109.5 . . ?
H27A_1 C27_1 H27B_1 109.5 . . ?
C24_1 C27_1 H27C_1 109.5 . . ?
H27A_1 C27_1 H27C_1 109.5 . . ?
H27B_1 C27_1 H27C_1 109.5 . . ?
C33_1 C28_1 C29_1 122.00(18) . . ?
C33_1 C28_1 N2 119.62(17) . . ?
C29_1 C28_1 N2 118.36(17) . . ?
C28_1 C29_1 C30_1 118.47(19) . . ?
C28_1 C29_1 H29_1 120.8 . . ?
C30_1 C29_1 H29_1 120.8 . . ?
C31_1 C30_1 C29_1 120.16(19) . . ?
C31_1 C30_1 H30_1 119.9 . . ?
C29_1 C30_1 H30_1 119.9 . . ?
C32_1 C31_1 C30_1 120.58(19) . . ?
C32_1 C31_1 H31_1 119.7 . . ?
C30_1 C31_1 H31_1 119.7 . . ?
C31_1 C32_1 C33_1 119.9(2) . . ?
C31_1 C32_1 H32_1 120.1 . . ?
C33_1 C32_1 H32_1 120.1 . . ?
C28_1 C33_1 C32_1 118.94(19) . . ?
C28_1 C33_1 H33_1 120.5 . . ?
C32_1 C33_1 H33_1 120.5 . . ?

loop_
_geom_bond_atom_site_label_1
_geom_bond_atom_site_label_2
_geom_bond_distance
_geom_bond_site_symmetry_2
_geom_bond_publ_flag
N1 C7_1 1.331(2) . ?
N1 C8_1 1.382(2) . ?
N2 C9_1 1.354(2) . ?
N2 N3 1.362(2) . ?
N2 C28_1 1.449(2) . ?
N3 C7_1 1.349(2) . ?
C1_1 C2_1 1.382(3) . ?
C1_1 C6_1 1.391(3) . ?
C1_1 H1_1 0.9500 . ?
C2_1 C3_1 1.381(3) . ?
C2_1 H2_1 0.9500 . ?
C3_1 C4_1 1.388(3) . ?
C3_1 H3_1 0.9500 . ?
C4_1 C5_1 1.392(3) . ?
C4_1 H4_1 0.9500 . ?
C5_1 C6_1 1.397(3) . ?
C5_1 H5_1 0.9500 . ?
C6_1 C7_1 1.486(3) . ?
C8_1 C13_1 1.385(3) . ?
C8_1 C9_1 1.431(2) . ?
C9_1 C10_1 1.408(3) . ?
C10_1 C11_1 1.358(3) . ?
C10_1 H10_1 0.9500 . ?
C11_1 C12_1 1.427(3) . ?
C11_1 H11_1 0.9500 . ?
C12_1 C13_1 1.401(3) . ?
C12_1 C14_1 1.447(3) . ?
C13_1 H13_1 0.9500 . ?
C14_1 C19_1 1.420(3) . ?
C14_1 C15_1 1.420(3) . ?
C15_1 C16_1 1.369(3) . ?
C15_1 H15_1 0.9500 . ?
C16_1 C17_1 1.462(3) . ?
C16_1 C20_1 1.540(3) . ?
C17_1 O1_1 1.285(2) . ?
C17_1 C18_1 1.460(3) . ?
C18_1 C19_1 1.367(3) . ?
C18_1 C24_1 1.539(3) . ?
C19_1 H19_1 0.9500 . ?
C20_1 C22_1 1.534(3) . ?
C20_1 C23_1 1.536(3) . ?
C20_1 C21_1 1.541(3) . ?
C21_1 H21A_1 0.9800 . ?
C21_1 H21B_1 0.9800 . ?
C21_1 H21C_1 0.9800 . ?
C22_1 H22A_1 0.9800 . ?
C22_1 H22B_1 0.9800 . ?
C22_1 H22C_1 0.9800 . ?
C23_1 H23A_1 0.9800 . ?
C23_1 H23B_1 0.9800 . ?
C23_1 H23C_1 0.9800 . ?
C24_1 C27_1 1.529(3) . ?
C24_1 C25_1 1.536(3) . ?
C24_1 C26_1 1.540(3) . ?
C25_1 H25A_1 0.9800 . ?
C25_1 H25B_1 0.9800 . ?
C25_1 H25C_1 0.9800 . ?
C26_1 H26A_1 0.9800 . ?
C26_1 H26B_1 0.9800 . ?
C26_1 H26C_1 0.9800 . ?
C27_1 H27A_1 0.9800 . ?
C27_1 H27B_1 0.9800 . ?
C27_1 H27C_1 0.9800 . ?
C28_1 C33_1 1.377(3) . ?
C28_1 C29_1 1.378(3) . ?
C29_1 C30_1 1.387(3) . ?
C29_1 H29_1 0.9500 . ?
C30_1 C31_1 1.382(3) . ?
C30_1 H30_1 0.9500 . ?
C31_1 C32_1 1.376(3) . ?
C31_1 H31_1 0.9500 . ?
C32_1 C33_1 1.387(3) . ?
C32_1 H32_1 0.9500 . ?
C33_1 H33_1 0.9500 . ?

loop_
_geom_torsion_atom_site_label_1
_geom_torsion_atom_site_label_2
_geom_torsion_atom_site_label_3
_geom_torsion_atom_site_label_4
_geom_torsion
_geom_torsion_site_symmetry_1
_geom_torsion_site_symmetry_2
_geom_torsion_site_symmetry_3
_geom_torsion_site_symmetry_4
_geom_torsion_publ_flag
C9_1 N2 N3 C7_1 -0.5(2) . . . . ?
C28_1 N2 N3 C7_1 176.42(15) . . . . ?
C6_1 C1_1 C2_1 C3_1 -0.2(3) . . . . ?
C1_1 C2_1 C3_1 C4_1 -0.2(3) . . . . ?
C2_1 C3_1 C4_1 C5_1 -0.1(3) . . . . ?
C3_1 C4_1 C5_1 C6_1 0.7(3) . . . . ?
C2_1 C1_1 C6_1 C5_1 0.8(3) . . . . ?
C2_1 C1_1 C6_1 C7_1 -177.56(18) . . . . ?
C4_1 C5_1 C6_1 C1_1 -1.1(3) . . . . ?
C4_1 C5_1 C6_1 C7_1 177.27(18) . . . . ?
C8_1 N1 C7_1 N3 1.9(3) . . . . ?
C8_1 N1 C7_1 C6_1 -179.52(15) . . . . ?
N2 N3 C7_1 N1 -1.6(3) . . . . ?
N2 N3 C7_1 C6_1 179.76(15) . . . . ?
C1_1 C6_1 C7_1 N1 -0.4(3) . . . . ?
C5_1 C6_1 C7_1 N1 -178.76(17) . . . . ?
C1_1 C6_1 C7_1 N3 178.37(17) . . . . ?
C5_1 C6_1 C7_1 N3 0.0(2) . . . . ?
C7_1 N1 C8_1 C13_1 -178.90(17) . . . . ?
C7_1 N1 C8_1 C9_1 -0.1(2) . . . . ?
N3 N2 C9_1 C10_1 -177.93(17) . . . . ?
C28_1 N2 C9_1 C10_1 5.4(3) . . . . ?
N3 N2 C9_1 C8_1 2.1(3) . . . . ?
C28_1 N2 C9_1 C8_1 -174.65(16) . . . . ?
N1 C8_1 C9_1 N2 -1.7(2) . . . . ?
C13_1 C8_1 C9_1 N2 177.15(16) . . . . ?
N1 C8_1 C9_1 C10_1 178.30(17) . . . . ?
C13_1 C8_1 C9_1 C10_1 -2.9(3) . . . . ?
N2 C9_1 C10_1 C11_1 -177.56(18) . . . . ?
C8_1 C9_1 C10_1 C11_1 2.4(3) . . . . ?
C9_1 C10_1 C11_1 C12_1 1.0(3) . . . . ?
C10_1 C11_1 C12_1 C13_1 -3.9(3) . . . . ?
C10_1 C11_1 C12_1 C14_1 171.05(18) . . . . ?
N1 C8_1 C13_1 C12_1 178.63(17) . . . . ?
C9_1 C8_1 C13_1 C12_1 -0.2(3) . . . . ?
C11_1 C12_1 C13_1 C8_1 3.4(3) . . . . ?
C14_1 C12_1 C13_1 C8_1 -171.38(17) . . . . ?
C13_1 C12_1 C14_1 C19_1 -163.39(18) . . . . ?
C11_1 C12_1 C14_1 C19_1 22.0(3) . . . . ?
C13_1 C12_1 C14_1 C15_1 21.7(3) . . . . ?
C11_1 C12_1 C14_1 C15_1 -152.99(18) . . . . ?
C19_1 C14_1 C15_1 C16_1 -2.6(3) . . . . ?
C12_1 C14_1 C15_1 C16_1 172.57(18) . . . . ?
C14_1 C15_1 C16_1 C17_1 1.7(3) . . . . ?
C14_1 C15_1 C16_1 C20_1 -176.16(17) . . . . ?
C15_1 C16_1 C17_1 O1_1 -178.64(18) . . . . ?
C20_1 C16_1 C17_1 O1_1 -0.7(3) . . . . ?
C15_1 C16_1 C17_1 C18_1 1.1(3) . . . . ?
C20_1 C16_1 C17_1 C18_1 179.02(17) . . . . ?
O1_1 C17_1 C18_1 C19_1 176.81(18) . . . . ?
C16_1 C17_1 C18_1 C19_1 -2.9(3) . . . . ?
O1_1 C17_1 C18_1 C24_1 -2.1(3) . . . . ?
C16_1 C17_1 C18_1 C24_1 178.17(17) . . . . ?
C17_1 C18_1 C19_1 C14_1 2.1(3) . . . . ?
C24_1 C18_1 C19_1 C14_1 -179.07(17) . . . . ?
C15_1 C14_1 C19_1 C18_1 0.7(3) . . . . ?
C12_1 C14_1 C19_1 C18_1 -174.43(18) . . . . ?
C15_1 C16_1 C20_1 C22_1 118.2(2) . . . . ?
C17_1 C16_1 C20_1 C22_1 -59.7(2) . . . . ?
C15_1 C16_1 C20_1 C23_1 -0.7(3) . . . . ?
C17_1 C16_1 C20_1 C23_1 -178.54(18) . . . . ?
C15_1 C16_1 C20_1 C21_1 -120.4(2) . . . . ?
C17_1 C16_1 C20_1 C21_1 61.7(2) . . . . ?
C19_1 C18_1 C24_1 C27_1 2.6(3) . . . . ?
C17_1 C18_1 C24_1 C27_1 -178.57(18) . . . . ?
C19_1 C18_1 C24_1 C25_1 -116.4(2) . . . . ?
C17_1 C18_1 C24_1 C25_1 62.5(2) . . . . ?
C19_1 C18_1 C24_1 C26_1 122.5(2) . . . . ?
C17_1 C18_1 C24_1 C26_1 -58.6(2) . . . . ?
C9_1 N2 C28_1 C33_1 -105.2(2) . . . . ?
N3 N2 C28_1 C33_1 77.7(2) . . . . ?
C9_1 N2 C28_1 C29_1 76.5(2) . . . . ?
N3 N2 C28_1 C29_1 -100.6(2) . . . . ?
C33_1 C28_1 C29_1 C30_1 -0.8(3) . . . . ?
N2 C28_1 C29_1 C30_1 177.51(17) . . . . ?
C28_1 C29_1 C30_1 C31_1 0.3(3) . . . . ?
C29_1 C30_1 C31_1 C32_1 0.2(3) . . . . ?
C30_1 C31_1 C32_1 C33_1 -0.3(3) . . . . ?
C29_1 C28_1 C33_1 C32_1 0.7(3) . . . . ?
N2 C28_1 C33_1 C32_1 -177.52(18) . . . . ?
C31_1 C32_1 C33_1 C28_1 -0.2(3) . . . . ?
